data_7048035
loop_
_publ_author_name
'Das, Manisha'
'Canaj, Angelos'
'Bertolasi, Valerio'
'Murrie, Mark'
'Ray, Debashis'

_publ_section_title
;
 Strategic Synthesis of [Cu2], [Cu4] and [Cu5] Complexes: Inhibition and
 Triggering of Ligand Arm Hydrolysis and Self-aggregation by Chosen
 Ancillary Bridges
;
_journal_name_full 'Dalton Transactions'
_journal_paper_doi 10.1039/C8DT03390K
_journal_year 2018
_chemical_formula_moiety 'C40 H53 Cl Cu5 N4 O19, C38 H56 Cu5 N4 O16, 2(Cl O4), 2(C2 H6 O)'
_chemical_formula_sum 'C82 H121 Cl3 Cu10 N8 O45'
_chemical_formula_weight 2680.61
_space_group_crystal_system triclinic
_space_group_IT_number 2
_space_group_name_Hall '-P 1'
_space_group_name_H-M_alt 'P -1'
_symmetry_space_group_name_Hall '-P 1'
_symmetry_space_group_name_H-M 'P -1'
_atom_sites_solution_hydrogens mixed
_audit_creation_method SHELXL-2014/6
_audit_update_record
;
2018-11-08 deposited with the CCDC.
2018-11-12 downloaded from the CCDC.
;
_cell_angle_alpha 79.731(4)
_cell_angle_beta 80.665(4)
_cell_angle_gamma 83.118(4)
_cell_formula_units_Z 2
_cell_length_a 14.3300(17)
_cell_length_b 15.8481(19)
_cell_length_c 24.442(3)
_cell_measurement_reflns_used 63654
_cell_measurement_temperature 295
_cell_measurement_theta_max 25.500
_cell_measurement_theta_min 0.856
_cell_volume 5365.9(11)
_computing_cell_refinement 'Bruker SMART'
_computing_data_collection 'Bruker SMART'
_computing_data_reduction 'Bruker SAINT'
_computing_molecular_graphics Diamond
_computing_publication_material 'SHELXL-2014/6 (Sheldrick, 2014), PLATON (Spek, 2009)'
_computing_structure_refinement 'SHELXL-2014/6 (Sheldrick, 2014)'
_computing_structure_solution 'SHELXS-97 (Sheldrick, 1997)'
_diffrn_ambient_temperature 295
_diffrn_measured_fraction_theta_full 0.985
_diffrn_measured_fraction_theta_max 0.981
_diffrn_measurement_device_type 'CCD area detector'
_diffrn_measurement_method '\f and \w scans'
_diffrn_radiation_type MoK\a
_diffrn_radiation_wavelength 0.71073
_diffrn_reflns_av_R_equivalents 0.0658
_diffrn_reflns_av_unetI/netI 0.0805
_diffrn_reflns_Laue_measured_fraction_full 0.985
_diffrn_reflns_Laue_measured_fraction_max 0.981
_diffrn_reflns_limit_h_max 17
_diffrn_reflns_limit_h_min -17
_diffrn_reflns_limit_k_max 17
_diffrn_reflns_limit_k_min -19
_diffrn_reflns_limit_l_max 27
_diffrn_reflns_limit_l_min -28
_diffrn_reflns_number 63654
_diffrn_reflns_point_group_measured_fraction_full 0.985
_diffrn_reflns_point_group_measured_fraction_max 0.981
_diffrn_reflns_theta_full 25.242
_diffrn_reflns_theta_max 25.500
_diffrn_reflns_theta_min 0.856
_diffrn_source 'fine-focus sealed tube'
_exptl_absorpt_coefficient_mu 2.105
_exptl_absorpt_correction_T_max 0.810
_exptl_absorpt_correction_T_min 0.590
_exptl_absorpt_correction_type multi-scan
_exptl_absorpt_process_details 'SADABS (Sheldrick, 1995)'
_exptl_crystal_colour red
_exptl_crystal_density_diffrn 1.659
_exptl_crystal_description block
_exptl_crystal_F_000 2740
_exptl_crystal_size_max 0.30
_exptl_crystal_size_mid 0.21
_exptl_crystal_size_min 0.12
_refine_diff_density_max 1.452
_refine_diff_density_min -0.756
_refine_diff_density_rms 0.125
_refine_ls_extinction_method none
_refine_ls_goodness_of_fit_ref 1.024
_refine_ls_hydrogen_treatment constr
_refine_ls_matrix_type full
_refine_ls_number_parameters 1335
_refine_ls_number_reflns 19615
_refine_ls_number_restraints 4
_refine_ls_restrained_S_all 1.024
_refine_ls_R_factor_all 0.1054
_refine_ls_R_factor_gt 0.0650
_refine_ls_shift/su_max 0.000
_refine_ls_shift/su_mean 0.000
_refine_ls_structure_factor_coef Fsqd
_refine_ls_weighting_details 'w=1/[\s^2^(Fo^2^)+(0.0860P)^2^+15.9168P] where P=(Fo^2^+2Fc^2^)/3'
_refine_ls_weighting_scheme calc
_refine_ls_wR_factor_gt 0.1631
_refine_ls_wR_factor_ref 0.1848
_reflns_Friedel_coverage 0.000
_reflns_number_gt 12878
_reflns_number_total 19615
_reflns_threshold_expression 'I > 2\s(I)'
_cod_data_source_file c8dt03390k2.cif
_cod_data_source_block Complex4
_cod_original_cell_volume 5365.8(11)
_cod_database_code 7048035
_shelx_space_group_comment
;
The symmetry employed for this shelxl refinement is uniquely defined
by the following loop, which should always be used as a source of
symmetry information in preference to the above space-group names.
They are only intended as comments.
;
_shelxl_version_number 2014/6

loop_
_space_group_symop_operation_xyz
'x, y, z'
'-x, -y, -z'

loop_
_atom_site_label
_atom_site_type_symbol
_atom_site_fract_x
_atom_site_fract_y
_atom_site_fract_z
_atom_site_U_iso_or_equiv
_atom_site_adp_type
_atom_site_occupancy
_atom_site_site_symmetry_order
_atom_site_calc_flag
_atom_site_refinement_flags_posn
_atom_site_refinement_flags_adp
_atom_site_refinement_flags_occupancy
_atom_site_disorder_assembly
_atom_site_disorder_group
Cu1 Cu 0.24544(5) 0.15745(5) 0.35061(4) 0.0313(2) Uani 1 1 d . . . . .
Cu2 Cu 0.33506(5) 0.25158(6) 0.23828(4) 0.0360(2) Uani 1 1 d . . . . .
Cu3 Cu -0.08021(5) 0.35908(6) 0.22517(4) 0.0332(2) Uani 1 1 d . . . . .
Cu4 Cu -0.07430(5) 0.33631(6) 0.35074(4) 0.0324(2) Uani 1 1 d . . . . .
Cu5 Cu 0.10521(5) 0.28077(5) 0.27841(4) 0.0301(2) Uani 1 1 d . . . . .
O1 O 0.3551(3) 0.2249(3) 0.3175(2) 0.0332(11) Uani 1 1 d . . . . .
O2 O 0.2177(3) 0.1984(3) 0.27433(19) 0.0319(11) Uani 1 1 d . . . . .
H2 H 0.2079 0.1505 0.2561 0.038 Uiso 1 1 calc R U . . .
C1 C 0.4114(4) 0.2588(4) 0.3436(3) 0.0327(16) Uani 1 1 d . . . . .
C2 C 0.4778(4) 0.3154(4) 0.3135(3) 0.0375(18) Uani 1 1 d . . . . .
C3 C 0.5367(5) 0.3518(5) 0.3425(4) 0.048(2) Uani 1 1 d . . . . .
H3 H 0.5806 0.3884 0.3220 0.058 Uiso 1 1 calc R U . . .
C4 C 0.5312(5) 0.3346(5) 0.4004(4) 0.049(2) Uani 1 1 d . . . . .
C5 C 0.4693(5) 0.2763(5) 0.4296(4) 0.045(2) Uani 1 1 d . . . . .
H5 H 0.4672 0.2616 0.4684 0.054 Uiso 1 1 calc R U . . .
C6 C 0.4091(5) 0.2383(5) 0.4025(3) 0.0352(17) Uani 1 1 d . . . . .
C7 C 0.5911(6) 0.3783(6) 0.4304(4) 0.066(3) Uani 1 1 d . . . . .
H7A H 0.6470 0.3950 0.4053 0.099 Uiso 1 1 calc R U . . .
H7B H 0.6093 0.3393 0.4625 0.099 Uiso 1 1 calc R U . . .
H7C H 0.5552 0.4286 0.4424 0.099 Uiso 1 1 calc R U . . .
C8 C 0.3469(5) 0.1791(5) 0.4394(3) 0.0374(17) Uani 1 1 d . . . . .
H8 H 0.3567 0.1666 0.4768 0.045 Uiso 1 1 calc R U . . .
N1 N 0.2800(4) 0.1419(4) 0.4265(2) 0.0338(13) Uani 1 1 d . . . . .
C9 C 0.2269(5) 0.0878(5) 0.4732(3) 0.046(2) Uani 1 1 d . . . . .
H9A H 0.2679 0.0644 0.5012 0.056 Uiso 1 1 calc R U . . .
H9B H 0.2069 0.0400 0.4595 0.056 Uiso 1 1 calc R U . . .
C10 C 0.1424(7) 0.1374(7) 0.4994(4) 0.071(3) Uani 1 1 d . . . . .
H10 H 0.0990 0.1673 0.4767 0.085 Uiso 1 1 calc R U . . .
N2 N 0.4450(4) 0.3188(4) 0.2175(3) 0.0451(16) Uani 1 1 d . . . . .
C11 C 0.4927(5) 0.3374(6) 0.2524(4) 0.053(2) Uani 1 1 d . . . . .
H11 H 0.5438 0.3693 0.2370 0.064 Uiso 1 1 calc R U . . .
C12 C 0.4786(6) 0.3531(6) 0.1575(4) 0.060(2) Uani 1 1 d . . . . .
H12A H 0.5475 0.3480 0.1510 0.072 Uiso 1 1 calc R U . . .
H12B H 0.4571 0.3191 0.1334 0.072 Uiso 1 1 calc R U . . .
C13 C 0.4421(8) 0.4450(8) 0.1425(5) 0.084(3) Uani 1 1 d . . . . .
H13 H 0.4529 0.4819 0.1660 0.101 Uiso 1 1 calc R U . . .
C14 C 0.4005(9) 0.4774(9) 0.1041(5) 0.094(4) Uani 1 1 d . . . . .
H14A H 0.3874 0.4439 0.0792 0.112 Uiso 1 1 calc R U . . .
H14B H 0.3812 0.5361 0.0993 0.112 Uiso 1 1 calc R U . . .
C15 C 0.1263(11) 0.1406(9) 0.5538(6) 0.135(7) Uani 1 1 d . . . . .
H15A H 0.1689 0.1112 0.5771 0.162 Uiso 1 1 calc R U . . .
H15B H 0.0724 0.1724 0.5688 0.162 Uiso 1 1 calc R U . . .
O3 O -0.1524(3) 0.3123(3) 0.29673(19) 0.0345(11) Uani 1 1 d . . . . .
O4 O 0.0021(3) 0.3741(3) 0.27822(18) 0.0297(10) Uani 1 1 d . . . . .
H4 H 0.0227 0.4321 0.2736 0.036 Uiso 1 1 calc R U . . .
C16 C -0.2143(5) 0.2528(5) 0.3054(3) 0.0407(19) Uani 1 1 d . . . . .
C17 C -0.2465(5) 0.2131(5) 0.3607(3) 0.0446(19) Uani 1 1 d . . . . .
C18 C -0.3140(5) 0.1507(5) 0.3670(4) 0.052(2) Uani 1 1 d . . . . .
H18A H -0.3359 0.1244 0.4032 0.063 Uiso 1 1 calc R U . . .
C19 C -0.3481(6) 0.1275(6) 0.3235(4) 0.059(2) Uani 1 1 d . . . . .
C20 C -0.3186(6) 0.1698(6) 0.2701(4) 0.061(3) Uani 1 1 d . . . . .
H20A H -0.3434 0.1572 0.2399 0.074 Uiso 1 1 calc R U . . .
C21 C -0.2514(5) 0.2320(5) 0.2600(3) 0.0444(19) Uani 1 1 d . . . . .
C22 C -0.4173(7) 0.0585(7) 0.3332(5) 0.087(4) Uani 1 1 d . . . . .
H22A H -0.4678 0.0780 0.3112 0.130 Uiso 1 1 calc R U . . .
H22B H -0.4432 0.0478 0.3723 0.130 Uiso 1 1 calc R U . . .
H22C H -0.3845 0.0064 0.3222 0.130 Uiso 1 1 calc R U . . .
C23 C -0.2174(5) 0.2298(5) 0.4109(3) 0.0426(19) Uani 1 1 d . . . . .
H23 H -0.2476 0.2013 0.4445 0.051 Uiso 1 1 calc R U . . .
C24 C -0.2276(6) 0.2708(6) 0.2021(4) 0.051(2) Uani 1 1 d . . . . .
H24 H -0.2627 0.2559 0.1770 0.061 Uiso 1 1 calc R U . . .
N4 N -0.1647(4) 0.3229(4) 0.1805(3) 0.0410(15) Uani 1 1 d . . . . .
C25 C -0.1559(7) 0.3531(9) 0.1196(4) 0.081(4) Uani 1 1 d . . . . .
H25A H -0.0971 0.3801 0.1079 0.098 Uiso 1 1 calc R U . A 1
H25B H -0.1505 0.3031 0.1010 0.098 Uiso 1 1 calc R U . A 1
C26A C -0.228(2) 0.4097(14) 0.1007(9) 0.090(8) Uani 0.6 1 d . . P B 1
H26A H -0.2407 0.4621 0.1137 0.108 Uiso 0.6 1 calc R U P B 1
C26B C -0.223(2) 0.351(3) 0.0884(14) 0.098(14) Uani 0.4 1 d . . P B 2
H26B H -0.2241 0.2940 0.0845 0.118 Uiso 0.4 1 calc R U P B 2
C74 C -0.2818(9) 0.3924(11) 0.0634(5) 0.115(5) Uani 1 1 d . . . . .
H74A H -0.2701 0.3404 0.0498 0.138 Uiso 1 1 calc R U . B 1
H74B H -0.3301 0.4328 0.0516 0.138 Uiso 1 1 calc R U . B 1
N3 N -0.1547(4) 0.2790(4) 0.4155(3) 0.0380(15) Uani 1 1 d . . . . .
C27 C -0.1402(5) 0.2847(6) 0.4726(3) 0.054(2) Uani 1 1 d . . . . .
H27A H -0.0739 0.2684 0.4766 0.065 Uiso 1 1 calc R U . . .
H27B H -0.1778 0.2445 0.4992 0.065 Uiso 1 1 calc R U . . .
C75 C -0.1676(6) 0.3737(7) 0.4856(4) 0.058(2) Uani 1 1 d . . . . .
H75 H -0.1339 0.4178 0.4642 0.070 Uiso 1 1 calc R U . . .
C76 C -0.2340(7) 0.3933(9) 0.5240(5) 0.089(4) Uani 1 1 d . . . . .
H76A H -0.2691 0.3507 0.5462 0.106 Uiso 1 1 calc R U . . .
H76B H -0.2473 0.4502 0.5298 0.106 Uiso 1 1 calc R U . . .
O5 O 0.1329(3) 0.0973(3) 0.3765(2) 0.0420(13) Uani 1 1 d . . . . .
C57 C 0.0462(5) 0.1231(5) 0.3726(3) 0.0364(17) Uani 1 1 d . . . . .
O6 O 0.0172(3) 0.1904(3) 0.3439(2) 0.0399(12) Uani 1 1 d . . . . .
C71 C -0.0249(5) 0.0641(6) 0.4075(4) 0.064(3) Uani 1 1 d . . . . .
H71A H -0.0860 0.0802 0.3954 0.096 Uiso 1 1 calc R U . . .
H71B H -0.0294 0.0692 0.4464 0.096 Uiso 1 1 calc R U . . .
H71C H -0.0044 0.0056 0.4027 0.096 Uiso 1 1 calc R U . . .
O7 O 0.2959(3) 0.2749(4) 0.1643(2) 0.0462(13) Uani 1 1 d . . . . .
C63 C 0.2239(5) 0.3277(5) 0.1530(3) 0.0412(19) Uani 1 1 d . . . . .
O8 O 0.1771(3) 0.3727(3) 0.1868(2) 0.0387(12) Uani 1 1 d . . . . .
C73 C 0.1981(6) 0.3339(7) 0.0949(3) 0.062(3) Uani 1 1 d . . . . .
H73A H 0.1413 0.3721 0.0914 0.093 Uiso 1 1 calc R U . . .
H73B H 0.1876 0.2779 0.0888 0.093 Uiso 1 1 calc R U . . .
H73C H 0.2491 0.3559 0.0675 0.093 Uiso 1 1 calc R U . . .
O9 O 0.0451(3) 0.2402(3) 0.22021(19) 0.0333(11) Uani 1 1 d . . . . .
C58 C 0.0592(5) 0.1640(5) 0.2080(3) 0.0441(19) Uani 1 1 d . . . . .
O10 O 0.1188(4) 0.1082(3) 0.2266(2) 0.0521(14) Uani 1 1 d . . . . .
C72 C -0.0004(8) 0.1449(7) 0.1671(5) 0.099(4) Uani 1 1 d . . . . .
H72A H 0.0239 0.1708 0.1297 0.148 Uiso 1 1 calc R U . . .
H72B H -0.0649 0.1680 0.1766 0.148 Uiso 1 1 calc R U . . .
H72C H 0.0017 0.0837 0.1689 0.148 Uiso 1 1 calc R U . . .
O11 O 0.0216(3) 0.3623(3) 0.3933(2) 0.0382(12) Uani 1 1 d . . . . .
O12 O 0.1572(3) 0.3249(3) 0.3370(2) 0.0330(11) Uani 1 1 d . . . . .
C69 C 0.1117(5) 0.3534(5) 0.3792(3) 0.0360(17) Uani 1 1 d . . . . .
C70 C 0.1690(5) 0.3830(6) 0.4186(4) 0.053(2) Uani 1 1 d . . . . .
H70A H 0.1680 0.3421 0.4527 0.079 Uiso 1 1 calc R U . . .
H70B H 0.1415 0.4383 0.4272 0.079 Uiso 1 1 calc R U . . .
H70C H 0.2334 0.3874 0.4007 0.079 Uiso 1 1 calc R U . . .
O13 O 0.3335(3) 0.0324(3) 0.3205(2) 0.0393(12) Uani 1 1 d . . . . .
H131 H 0.3047 -0.0184 0.3251 0.059 Uiso 1 1 calc R U . . .
H132 H 0.3967 0.0345 0.3042 0.059 Uiso 1 1 calc R U . . .
O14 O 0.4091(4) 0.1236(3) 0.2186(2) 0.0549(15) Uani 1 1 d . . . . .
H14C H 0.4077 0.1076 0.1840 0.066 Uiso 1 1 calc R U . . .
H14D H 0.4409 0.0870 0.2452 0.066 Uiso 1 1 calc R U . . .
O15 O 0.0015(3) 0.4254(3) 0.16328(19) 0.0359(11) Uani 1 1 d . . . . .
H15C H 0.0548 0.4472 0.1706 0.043 Uiso 1 1 calc R U . . .
H15D H -0.0134 0.4346 0.1269 0.043 Uiso 1 1 calc R U . . .
Cu6 Cu -0.18325(6) 0.69386(6) 0.29184(4) 0.0384(2) Uani 1 1 d . . . . .
Cu7 Cu -0.11942(6) 0.67122(6) 0.17177(4) 0.0372(2) Uani 1 1 d . . . . .
Cu8 Cu 0.24272(6) 0.76367(6) 0.24863(4) 0.0379(2) Uani 1 1 d . . . . .
Cu9 Cu 0.14581(6) 0.85623(6) 0.14989(4) 0.0389(2) Uani 1 1 d . . . . .
Cu10 Cu 0.02576(5) 0.73888(6) 0.23816(4) 0.0355(2) Uani 1 1 d . . . . .
O17 O -0.2248(3) 0.7258(3) 0.2190(2) 0.0399(12) Uani 1 1 d . . . . .
C45 C -0.3030(5) 0.7748(5) 0.2034(4) 0.043(2) Uani 1 1 d . . . . .
C44 C -0.3182(5) 0.7927(5) 0.1480(4) 0.047(2) Uani 1 1 d . . . . .
C43 C -0.3999(6) 0.8455(5) 0.1339(4) 0.056(2) Uani 1 1 d . . . . .
H43 H -0.4084 0.8586 0.0963 0.068 Uiso 1 1 calc R U . . .
C42 C -0.4677(5) 0.8787(5) 0.1730(5) 0.057(3) Uani 1 1 d . . . . .
C48 C -0.5561(6) 0.9340(6) 0.1569(5) 0.074(3) Uani 1 1 d . . . . .
H48A H -0.6022 0.9371 0.1899 0.111 Uiso 1 1 calc R U . . .
H48B H -0.5821 0.9091 0.1304 0.111 Uiso 1 1 calc R U . . .
H48C H -0.5398 0.9910 0.1403 0.111 Uiso 1 1 calc R U . . .
C47 C -0.4508(5) 0.8606(5) 0.2279(4) 0.054(2) Uani 1 1 d . . . . .
H47 H -0.4948 0.8836 0.2550 0.065 Uiso 1 1 calc R U . . .
C46 C -0.3701(5) 0.8087(5) 0.2453(4) 0.050(2) Uani 1 1 d . . . . .
C49 C -0.3637(5) 0.7930(6) 0.3038(4) 0.060(3) Uani 1 1 d . . . . .
H49 H -0.4136 0.8188 0.3263 0.072 Uiso 1 1 calc R U . . .
N5 N -0.2975(4) 0.7474(4) 0.3305(3) 0.0485(17) Uani 1 1 d . . . . .
C50 C -0.3117(6) 0.7377(7) 0.3909(4) 0.064(3) Uani 1 1 d . . . . .
H50A H -0.3558 0.7847 0.4027 0.077 Uiso 1 1 calc R U . . .
H50B H -0.2517 0.7411 0.4036 0.077 Uiso 1 1 calc R U . . .
C51 C -0.3501(9) 0.6528(10) 0.4185(5) 0.091(4) Uani 1 1 d . . . . .
H51 H -0.4050 0.6402 0.4071 0.109 Uiso 1 1 calc R U . C 1
C52A C -0.3190(15) 0.6042(17) 0.4509(9) 0.073(6) Uani 0.5 1 d . . P D 1
H52A H -0.2640 0.6139 0.4635 0.088 Uiso 0.5 1 calc R U P D 1
H52B H -0.3478 0.5538 0.4653 0.088 Uiso 0.5 1 calc R U P D 1
C52B C -0.421(2) 0.6306(19) 0.4438(10) 0.112(10) Uani 0.5 1 d . . P D 2
H52C H -0.4718 0.6710 0.4514 0.135 Uiso 0.5 1 calc R U P D 2
H52D H -0.4267 0.5723 0.4566 0.135 Uiso 0.5 1 calc R U P D 2
N6 N -0.1760(5) 0.7134(5) 0.1039(3) 0.060(2) Uani 1 1 d . . . . .
C53 C -0.1222(8) 0.6966(9) 0.0488(4) 0.096(4) Uani 1 1 d . . . . .
H53A H -0.1441 0.7389 0.0187 0.116 Uiso 1 1 calc R U . . .
H53B H -0.0550 0.7008 0.0482 0.116 Uiso 1 1 calc R U . . .
C54 C -0.1363(10) 0.6153(10) 0.0415(6) 0.106(4) Uiso 1 1 d . . . . .
H54 H -0.1971 0.5975 0.0517 0.128 Uiso 1 1 calc R U . . .
C55 C -0.2552(6) 0.7637(7) 0.1027(4) 0.065(3) Uani 1 1 d . . . . .
H55 H -0.2727 0.7831 0.0673 0.078 Uiso 1 1 calc R U . . .
C84 C -0.0649(15) 0.5588(14) 0.0198(8) 0.185(8) Uiso 1 1 d . . . . .
H84A H -0.0035 0.5750 0.0093 0.222 Uiso 1 1 calc R U . . .
H84B H -0.0783 0.5045 0.0157 0.222 Uiso 1 1 calc R U . . .
O18 O -0.0703(3) 0.6569(3) 0.24306(19) 0.0340(11) Uani 1 1 d . . . . .
H18 H -0.0461 0.5972 0.2555 0.041 Uiso 1 1 calc R U . . .
O21 O -0.1264(3) 0.6385(3) 0.3580(2) 0.0449(13) Uani 1 1 d . . . . .
C68 C -0.0537(6) 0.6778(7) 0.3628(4) 0.052(2) Uani 1 1 d . . . . .
C77 C 0.0056(7) 0.6343(8) 0.4061(5) 0.094(4) Uani 1 1 d . . . . .
H77A H 0.0689 0.6516 0.3960 0.141 Uiso 1 1 calc R U . . .
H77B H 0.0075 0.5730 0.4085 0.141 Uiso 1 1 calc R U . . .
H77C H -0.0213 0.6502 0.4419 0.141 Uiso 1 1 calc R U . . .
O19 O 0.2630(3) 0.7842(3) 0.1662(2) 0.0369(12) Uani 1 1 d . . . . .
C30 C 0.3348(4) 0.7551(4) 0.1310(3) 0.0358(17) Uani 1 1 d . . . . .
C31 C 0.3359(5) 0.7753(5) 0.0726(3) 0.0406(18) Uani 1 1 d . . . . .
C32 C 0.4132(5) 0.7432(5) 0.0362(4) 0.054(2) Uani 1 1 d . . . . .
H32 H 0.4124 0.7568 -0.0023 0.065 Uiso 1 1 calc R U . . .
C33 C 0.4901(6) 0.6923(6) 0.0555(4) 0.056(2) Uani 1 1 d . . . . .
C34 C 0.4900(5) 0.6758(5) 0.1122(4) 0.051(2) Uani 1 1 d . . . . .
H34 H 0.5420 0.6430 0.1259 0.061 Uiso 1 1 calc R U . . .
C35 C 0.4158(5) 0.7057(5) 0.1509(3) 0.0387(18) Uani 1 1 d . . . . .
C36 C 0.5711(7) 0.6565(8) 0.0150(4) 0.085(3) Uani 1 1 d . . . . .
H36A H 0.6148 0.6184 0.0359 0.128 Uiso 1 1 calc R U . . .
H36B H 0.6035 0.7031 -0.0077 0.128 Uiso 1 1 calc R U . . .
H36C H 0.5460 0.6253 -0.0088 0.128 Uiso 1 1 calc R U . . .
C37 C 0.2632(5) 0.8326(5) 0.0454(4) 0.047(2) Uani 1 1 d . . . . .
H37 H 0.2728 0.8423 0.0063 0.056 Uiso 1 1 calc R U . . .
N8 N 0.1875(4) 0.8710(4) 0.0692(3) 0.0431(16) Uani 1 1 d . . . . .
C81 C 0.1300(6) 0.9287(6) 0.0308(4) 0.055(2) Uani 1 1 d . . . . .
H81A H 0.1057 0.9805 0.0464 0.066 Uiso 1 1 calc R U . . .
H81B H 0.1688 0.9452 -0.0051 0.066 Uiso 1 1 calc R U . . .
C82 C 0.0425(13) 0.8705(12) -0.0306(8) 0.159(7) Uani 1 1 d . . . . .
H82A H 0.0860 0.8892 -0.0617 0.190 Uiso 1 1 calc R U . . .
H82B H -0.0082 0.8419 -0.0348 0.190 Uiso 1 1 calc R U . . .
C41 C 0.0536(10) 0.8855(11) 0.0230(7) 0.124(6) Uani 1 1 d . . . . .
H41 H 0.0097 0.8665 0.0539 0.149 Uiso 1 1 calc R U . . .
O20 O 0.1189(3) 0.8204(3) 0.2309(2) 0.0387(12) Uani 1 1 d . . . . .
H20 H 0.0961 0.8686 0.2512 0.046 Uiso 1 1 calc R U . . .
N7 N 0.3725(4) 0.7074(4) 0.2523(3) 0.0390(15) Uani 1 1 d . . . . .
C38 C 0.4295(5) 0.6894(5) 0.2091(3) 0.0407(19) Uani 1 1 d . . . . .
H38 H 0.4884 0.6618 0.2163 0.049 Uiso 1 1 calc R U . . .
C39 C 0.4093(6) 0.6883(6) 0.3071(4) 0.055(2) Uani 1 1 d . . . . .
H39A H 0.4779 0.6774 0.3006 0.066 Uiso 1 1 calc R U . . .
H39B H 0.3935 0.7379 0.3262 0.066 Uiso 1 1 calc R U . . .
C40 C 0.3690(6) 0.6137(6) 0.3426(4) 0.057(2) Uani 1 1 d . . . . .
H40 H 0.3033 0.6151 0.3518 0.069 Uiso 1 1 calc R U . . .
C79 C 0.4209(8) 0.5449(7) 0.3622(4) 0.079(3) Uani 1 1 d . . . . .
H79A H 0.4867 0.5420 0.3535 0.094 Uiso 1 1 calc R U . . .
H79B H 0.3920 0.4987 0.3847 0.094 Uiso 1 1 calc R U . . .
O23 O 0.0586(3) 0.5306(3) 0.2702(2) 0.0405(12) Uani 1 1 d . . . . .
O24 O 0.1331(3) 0.6503(3) 0.2532(2) 0.0361(11) Uani 1 1 d . . . . .
C60 C 0.1326(4) 0.5688(4) 0.2620(3) 0.0315(16) Uani 1 1 d . . . . .
C61 C 0.2271(5) 0.5180(5) 0.2608(3) 0.0426(19) Uani 1 1 d . . . . .
H61A H 0.2387 0.4959 0.2985 0.064 Uiso 1 1 calc R U . . .
H61B H 0.2756 0.5545 0.2423 0.064 Uiso 1 1 calc R U . . .
H61C H 0.2280 0.4711 0.2407 0.064 Uiso 1 1 calc R U . . .
O25 O -0.0094(3) 0.6029(3) 0.1386(2) 0.0370(11) Uani 1 1 d . . . . .
O26 O 0.0633(3) 0.7195(3) 0.1380(2) 0.0431(13) Uani 1 1 d . . . . .
C62 C 0.0662(5) 0.6446(5) 0.1292(3) 0.0399(18) Uani 1 1 d . . . . .
C78 C 0.1575(5) 0.5975(6) 0.1066(4) 0.056(2) Uani 1 1 d . . . . .
H78A H 0.1505 0.5797 0.0721 0.084 Uiso 1 1 calc R U . . .
H78B H 0.1728 0.5477 0.1335 0.084 Uiso 1 1 calc R U . . .
H78C H 0.2075 0.6348 0.0999 0.084 Uiso 1 1 calc R U . . .
O27 O 0.2070(4) 0.7696(4) 0.3270(2) 0.0506(14) Uani 1 1 d . . . . .
O28 O 0.2609(4) 0.9005(4) 0.2913(3) 0.0642(17) Uani 1 1 d . . . . .
C59 C 0.2203(6) 0.8475(6) 0.3326(4) 0.052(2) Uani 1 1 d . . . . .
C67 C 0.1835(5) 0.8752(5) 0.3892(3) 0.0464(19) Uani 1 1 d . . . . .
H67A H 0.1235 0.8527 0.4038 0.070 Uiso 1 1 calc R U . . .
H67B H 0.1754 0.9370 0.3846 0.070 Uiso 1 1 calc R U . . .
H67C H 0.2282 0.8535 0.4148 0.070 Uiso 1 1 calc R U . . .
O29 O 0.0180(3) 0.9141(3) 0.1450(2) 0.0464(13) Uani 1 1 d . . . . .
O30 O -0.0700(3) 0.8316(3) 0.2129(2) 0.0486(14) Uani 1 1 d . . . . .
C64 C -0.0590(5) 0.8948(5) 0.1743(4) 0.046(2) Uani 1 1 d . . . . .
C66 C -0.1467(5) 0.9514(6) 0.1594(5) 0.069(3) Uani 1 1 d . . . . .
H66A H -0.1985 0.9404 0.1892 0.103 Uiso 1 1 calc R U . . .
H66B H -0.1626 0.9389 0.1252 0.103 Uiso 1 1 calc R U . . .
H66C H -0.1346 1.0108 0.1544 0.103 Uiso 1 1 calc R U . . .
Cl1 Cl -0.28743(11) 0.52814(12) 0.22879(8) 0.0412(4) Uani 1 1 d . . . . .
O32 O -0.1866(3) 0.5246(3) 0.2074(2) 0.0451(13) Uani 1 1 d . . . . .
O33 O -0.3010(4) 0.5547(5) 0.2834(2) 0.0686(18) Uani 1 1 d . . . . .
O34 O -0.3387(4) 0.5878(4) 0.1924(3) 0.0630(17) Uani 1 1 d . . . . .
O35 O -0.3179(4) 0.4452(4) 0.2343(3) 0.075(2) Uani 1 1 d . . . . .
Cl2 Cl 0.63848(17) 0.11060(17) 0.11866(11) 0.0665(6) Uani 1 1 d . . . . .
O36 O 0.7212(7) 0.1520(7) 0.1117(4) 0.148(4) Uani 1 1 d . . . . .
O37 O 0.5629(9) 0.1661(9) 0.1021(5) 0.198(7) Uani 1 1 d . . . . .
O38 O 0.6121(5) 0.0730(5) 0.1747(3) 0.081(2) Uani 1 1 d . . . . .
O39 O 0.6581(6) 0.0483(6) 0.0844(3) 0.108(3) Uani 1 1 d . . . . .
Cl3 Cl 0.43344(13) 0.87714(15) 0.43826(9) 0.0556(6) Uani 1 1 d . . . . .
O40 O 0.5248(5) 0.8763(5) 0.4540(3) 0.0751(19) Uani 1 1 d . . . . .
O41 O 0.3951(8) 0.9662(7) 0.4312(5) 0.166(5) Uani 1 1 d . . . . .
O42 O 0.3780(7) 0.8347(11) 0.4777(5) 0.223(8) Uani 1 1 d . . . . .
O43 O 0.4379(5) 0.8604(8) 0.3856(4) 0.129(4) Uani 1 1 d . . . . .
O16 O -0.1571(3) 0.4692(3) 0.3525(2) 0.0459(13) Uani 1 1 d . . . . .
H16A H -0.2096 0.4762 0.3797 0.055 Uiso 1 1 calc R U . . .
H16B H -0.1382 0.5161 0.3259 0.055 Uiso 1 1 calc R U . . .
O22 O -0.0383(5) 0.7490(5) 0.3335(3) 0.0667(17) Uani 1 1 d . . . . .
O31 O 0.2066(4) 0.9791(4) 0.1667(4) 0.090(3) Uani 1 1 d . . . . .
H31A H 0.2387 1.0149 0.1371 0.108 Uiso 1 1 calc R U . . .
H31B H 0.1986 0.9919 0.2030 0.108 Uiso 1 1 calc R U . . .
O45 O 0.0411(5) 0.9509(5) 0.2870(3) 0.086(2) Uani 1 1 d D . . . .
H45 H 0.0555 0.9111 0.2691 0.128 Uiso 1 1 calc R U . . .
C92 C -0.0616(13) 0.9762(19) 0.2902(13) 0.313(17) Uiso 1 1 d D . . . .
H92A H -0.0723 0.9956 0.2516 0.376 Uiso 1 1 calc R U . . .
H92B H -0.0727 1.0271 0.3081 0.376 Uiso 1 1 calc R U . . .
C93 C -0.1460(13) 0.9197(12) 0.3181(8) 0.167(7) Uiso 1 1 d D . . . .
H93A H -0.1558 0.8827 0.2928 0.251 Uiso 1 1 calc R U . . .
H93B H -0.2030 0.9568 0.3258 0.251 Uiso 1 1 calc R U . . .
H93C H -0.1305 0.8854 0.3525 0.251 Uiso 1 1 calc R U . . .
O44 O 0.3054(10) 1.1222(8) 0.1053(5) 0.176(5) Uani 1 1 d D . . . .
H44 H 0.3337 1.1648 0.1039 0.264 Uiso 1 1 calc R U . . .
C90 C 0.3008(13) 1.1082(13) 0.0479(7) 0.160(7) Uiso 1 1 d D . . . .
H90A H 0.2625 1.1552 0.0286 0.192 Uiso 1 1 calc R U . . .
H90B H 0.2733 1.0548 0.0487 0.192 Uiso 1 1 calc R U . . .
C91 C 0.4077(19) 1.104(3) 0.0171(15) 0.349(19) Uiso 1 1 d D . . . .
H91A H 0.4188 1.0472 -0.0014 0.523 Uiso 1 1 d . U . . .
H91B H 0.4540 1.0919 0.0428 0.523 Uiso 1 1 d . U . . .
H91C H 0.4222 1.1474 -0.0119 0.523 Uiso 1 1 d . U . . .

loop_
_atom_site_aniso_label
_atom_site_aniso_U_11
_atom_site_aniso_U_22
_atom_site_aniso_U_33
_atom_site_aniso_U_23
_atom_site_aniso_U_13
_atom_site_aniso_U_12
Cu1 0.0256(4) 0.0326(5) 0.0347(5) 0.0020(4) -0.0043(3) -0.0095(3)
Cu2 0.0261(4) 0.0418(5) 0.0365(5) 0.0039(4) -0.0019(3) -0.0076(4)
Cu3 0.0301(4) 0.0370(5) 0.0329(5) 0.0014(4) -0.0077(4) -0.0117(3)
Cu4 0.0260(4) 0.0396(5) 0.0304(5) 0.0013(4) -0.0031(3) -0.0101(3)
Cu5 0.0257(4) 0.0311(5) 0.0337(5) -0.0023(4) -0.0053(3) -0.0063(3)
O1 0.029(2) 0.031(3) 0.038(3) 0.006(2) -0.005(2) -0.0114(19)
O2 0.025(2) 0.030(3) 0.038(3) 0.000(2) -0.0005(19) -0.0073(18)
C1 0.021(3) 0.030(4) 0.047(5) 0.001(3) -0.010(3) -0.006(3)
C2 0.027(3) 0.031(4) 0.051(5) 0.010(3) -0.007(3) -0.011(3)
C3 0.030(4) 0.041(5) 0.075(6) 0.001(4) -0.018(4) -0.012(3)
C4 0.036(4) 0.042(5) 0.073(6) 0.000(4) -0.023(4) -0.014(3)
C5 0.040(4) 0.041(5) 0.058(5) 0.000(4) -0.022(4) -0.008(3)
C6 0.031(3) 0.034(4) 0.040(5) 0.001(3) -0.012(3) -0.003(3)
C7 0.058(5) 0.062(6) 0.088(7) -0.006(5) -0.038(5) -0.022(5)
C8 0.040(4) 0.037(4) 0.035(4) 0.002(3) -0.016(3) -0.005(3)
N1 0.034(3) 0.031(3) 0.035(3) 0.002(3) -0.003(3) -0.010(2)
C9 0.057(5) 0.049(5) 0.032(4) 0.006(4) -0.006(4) -0.021(4)
C10 0.072(6) 0.077(7) 0.065(7) -0.020(6) 0.023(5) -0.041(5)
N2 0.033(3) 0.054(4) 0.042(4) 0.011(3) -0.005(3) -0.010(3)
C11 0.031(4) 0.062(6) 0.063(6) 0.001(5) 0.002(4) -0.019(4)
C12 0.051(5) 0.070(6) 0.052(6) 0.002(5) 0.010(4) -0.024(4)
C13 0.099(8) 0.078(8) 0.061(7) 0.025(6) -0.009(6) -0.010(6)
C14 0.109(9) 0.088(9) 0.089(9) -0.030(8) -0.018(8) 0.000(7)
C15 0.190(15) 0.124(12) 0.096(10) -0.056(9) 0.075(10) -0.107(11)
O3 0.028(2) 0.037(3) 0.037(3) 0.002(2) -0.003(2) -0.013(2)
O4 0.026(2) 0.033(3) 0.030(3) 0.000(2) -0.0042(19) -0.0088(19)
C16 0.027(3) 0.037(4) 0.058(5) 0.003(4) -0.011(3) -0.015(3)
C17 0.034(4) 0.045(5) 0.051(5) 0.006(4) -0.005(4) -0.015(3)
C18 0.046(4) 0.037(5) 0.065(6) 0.021(4) -0.003(4) -0.019(4)
C19 0.053(5) 0.049(5) 0.080(7) 0.007(5) -0.026(5) -0.027(4)
C20 0.057(5) 0.051(6) 0.084(7) 0.002(5) -0.032(5) -0.026(4)
C21 0.038(4) 0.043(5) 0.056(5) -0.003(4) -0.017(4) -0.011(3)
C22 0.073(6) 0.070(7) 0.122(10) 0.015(7) -0.028(6) -0.051(6)
C23 0.034(4) 0.041(5) 0.044(5) 0.014(4) 0.001(3) -0.007(3)
C24 0.050(5) 0.060(6) 0.049(5) -0.004(4) -0.018(4) -0.023(4)
N4 0.040(3) 0.050(4) 0.036(4) 0.000(3) -0.014(3) -0.014(3)
C25 0.063(6) 0.144(11) 0.041(6) 0.014(6) -0.030(5) -0.038(7)
C26A 0.16(2) 0.051(12) 0.059(13) 0.007(11) -0.026(13) -0.007(14)
C26B 0.09(2) 0.13(3) 0.07(2) 0.07(2) -0.059(18) -0.08(2)
C74 0.090(9) 0.167(15) 0.080(9) 0.019(9) -0.025(7) -0.025(9)
N3 0.028(3) 0.042(4) 0.039(4) 0.007(3) -0.006(3) -0.004(3)
C27 0.040(4) 0.086(7) 0.031(5) 0.009(4) 0.000(3) -0.014(4)
C75 0.051(5) 0.085(7) 0.040(5) -0.009(5) -0.009(4) -0.009(5)
C76 0.074(7) 0.123(10) 0.078(8) -0.045(7) 0.002(6) -0.018(7)
O5 0.028(2) 0.040(3) 0.053(3) 0.010(3) -0.004(2) -0.013(2)
C57 0.031(4) 0.033(4) 0.043(5) -0.003(4) 0.001(3) -0.010(3)
O6 0.030(2) 0.040(3) 0.044(3) 0.006(3) 0.000(2) -0.006(2)
C71 0.038(4) 0.050(5) 0.093(7) 0.016(5) -0.003(4) -0.016(4)
O7 0.032(3) 0.063(4) 0.037(3) 0.006(3) -0.001(2) -0.006(2)
C63 0.028(4) 0.049(5) 0.042(5) 0.006(4) -0.003(3) -0.008(3)
O8 0.034(2) 0.039(3) 0.037(3) 0.002(2) 0.000(2) -0.004(2)
C73 0.049(5) 0.095(8) 0.039(5) -0.016(5) -0.009(4) 0.016(5)
O9 0.038(2) 0.030(3) 0.034(3) -0.003(2) -0.010(2) -0.007(2)
C58 0.046(4) 0.040(5) 0.053(5) -0.009(4) -0.021(4) -0.008(4)
O10 0.057(3) 0.038(3) 0.069(4) -0.017(3) -0.030(3) 0.004(3)
C72 0.105(8) 0.076(8) 0.147(12) -0.067(8) -0.079(8) 0.015(6)
O11 0.032(2) 0.047(3) 0.036(3) -0.005(2) -0.003(2) -0.008(2)
O12 0.027(2) 0.035(3) 0.037(3) -0.004(2) -0.008(2) -0.005(2)
C69 0.032(4) 0.037(4) 0.039(4) 0.000(3) -0.010(3) -0.005(3)
C70 0.043(4) 0.064(6) 0.060(6) -0.026(5) -0.017(4) -0.004(4)
O13 0.032(2) 0.036(3) 0.051(3) -0.006(2) -0.002(2) -0.013(2)
O14 0.056(3) 0.046(3) 0.055(4) -0.005(3) 0.007(3) 0.003(3)
O15 0.034(2) 0.045(3) 0.028(3) 0.000(2) -0.007(2) -0.008(2)
Cu6 0.0282(4) 0.0422(5) 0.0431(6) -0.0067(4) 0.0024(4) -0.0066(4)
Cu7 0.0283(4) 0.0436(6) 0.0381(5) -0.0014(4) -0.0036(4) -0.0063(4)
Cu8 0.0301(4) 0.0384(5) 0.0451(6) -0.0045(4) -0.0050(4) -0.0074(4)
Cu9 0.0280(4) 0.0364(5) 0.0491(6) -0.0016(4) -0.0022(4) -0.0027(4)
Cu10 0.0262(4) 0.0331(5) 0.0470(6) -0.0053(4) -0.0021(4) -0.0084(3)
O17 0.029(2) 0.042(3) 0.047(3) -0.007(2) 0.001(2) -0.009(2)
C45 0.025(3) 0.029(4) 0.074(6) -0.002(4) -0.003(4) -0.011(3)
C44 0.031(4) 0.047(5) 0.060(6) 0.006(4) -0.012(4) -0.007(3)
C43 0.046(5) 0.037(5) 0.089(7) 0.003(5) -0.027(5) -0.011(4)
C42 0.033(4) 0.033(5) 0.108(8) -0.009(5) -0.017(5) -0.009(3)
C48 0.051(5) 0.059(6) 0.116(9) -0.013(6) -0.035(6) 0.005(4)
C47 0.035(4) 0.040(5) 0.095(8) -0.027(5) -0.013(4) -0.006(3)
C46 0.036(4) 0.048(5) 0.071(6) -0.023(5) -0.002(4) -0.016(4)
C49 0.026(4) 0.063(6) 0.098(8) -0.040(6) 0.002(4) -0.002(4)
N5 0.033(3) 0.060(5) 0.056(5) -0.026(4) 0.001(3) -0.006(3)
C50 0.044(5) 0.085(7) 0.067(7) -0.035(6) -0.001(4) 0.003(5)
C51 0.076(8) 0.150(13) 0.055(8) -0.027(8) 0.011(6) -0.055(8)
C52A 0.068(14) 0.11(2) 0.049(14) -0.015(13) -0.023(11) -0.026(12)
C52B 0.15(3) 0.12(2) 0.069(16) -0.055(16) 0.050(17) -0.06(2)
N6 0.044(4) 0.080(6) 0.047(4) 0.003(4) -0.003(3) 0.006(4)
C53 0.089(8) 0.136(12) 0.051(7) -0.007(7) -0.019(6) 0.041(8)
C55 0.054(5) 0.084(7) 0.049(6) 0.012(5) -0.013(4) -0.006(5)
O18 0.031(2) 0.034(3) 0.037(3) -0.006(2) 0.000(2) -0.008(2)
O21 0.037(3) 0.051(3) 0.047(3) -0.010(3) 0.001(2) -0.011(2)
C68 0.048(5) 0.076(7) 0.036(5) -0.030(5) 0.001(4) -0.005(4)
C77 0.071(7) 0.123(10) 0.100(9) -0.049(8) -0.038(6) 0.021(7)
O19 0.027(2) 0.033(3) 0.048(3) -0.001(2) -0.005(2) -0.002(2)
C30 0.029(3) 0.030(4) 0.049(5) -0.002(3) -0.004(3) -0.010(3)
C31 0.034(4) 0.039(4) 0.044(5) 0.006(4) -0.003(3) -0.004(3)
C32 0.041(4) 0.055(6) 0.058(6) -0.002(4) 0.002(4) 0.000(4)
C33 0.050(5) 0.064(6) 0.049(6) -0.010(5) 0.001(4) 0.003(4)
C34 0.032(4) 0.042(5) 0.077(7) -0.009(4) -0.008(4) 0.001(3)
C35 0.032(4) 0.034(4) 0.052(5) -0.012(4) -0.006(3) -0.007(3)
C36 0.069(6) 0.107(9) 0.070(7) -0.020(6) -0.001(5) 0.029(6)
C37 0.045(4) 0.035(4) 0.054(5) 0.011(4) -0.004(4) -0.011(3)
N8 0.037(3) 0.034(4) 0.050(4) 0.012(3) -0.003(3) -0.003(3)
C81 0.042(4) 0.053(6) 0.062(6) 0.012(4) -0.007(4) -0.006(4)
C82 0.162(16) 0.19(2) 0.116(15) -0.014(13) -0.010(12) -0.016(14)
C41 0.108(11) 0.150(14) 0.090(11) 0.008(10) 0.001(9) 0.028(10)
O20 0.029(2) 0.035(3) 0.054(3) -0.013(2) -0.001(2) -0.005(2)
N7 0.037(3) 0.040(4) 0.044(4) -0.007(3) -0.013(3) -0.009(3)
C38 0.027(3) 0.033(4) 0.063(6) -0.012(4) -0.008(4) 0.000(3)
C39 0.044(4) 0.067(6) 0.061(6) -0.018(5) -0.021(4) -0.004(4)
C40 0.046(5) 0.076(7) 0.050(6) -0.010(5) -0.008(4) -0.005(5)
C79 0.081(7) 0.078(8) 0.073(7) -0.004(6) -0.023(6) 0.013(6)
O23 0.030(2) 0.033(3) 0.059(3) -0.004(2) -0.008(2) -0.009(2)
O24 0.029(2) 0.036(3) 0.044(3) 0.001(2) -0.009(2) -0.011(2)
C60 0.031(3) 0.032(4) 0.035(4) -0.010(3) -0.005(3) -0.007(3)
C61 0.033(4) 0.040(4) 0.059(5) -0.011(4) -0.012(3) -0.008(3)
O25 0.032(2) 0.041(3) 0.036(3) 0.000(2) -0.002(2) -0.008(2)
O26 0.044(3) 0.039(3) 0.043(3) 0.000(3) 0.001(2) -0.012(2)
C62 0.037(4) 0.044(5) 0.033(4) 0.007(4) 0.001(3) -0.008(3)
C78 0.034(4) 0.065(6) 0.062(6) -0.008(5) 0.011(4) -0.005(4)
O27 0.047(3) 0.054(4) 0.055(4) -0.015(3) -0.015(3) 0.000(3)
O28 0.069(4) 0.057(4) 0.070(4) -0.002(3) -0.017(3) -0.024(3)
C59 0.048(5) 0.047(5) 0.064(6) -0.006(5) -0.011(4) -0.014(4)
C67 0.050(4) 0.043(5) 0.044(5) -0.001(4) -0.004(4) -0.008(4)
O29 0.034(3) 0.039(3) 0.061(4) 0.001(3) -0.001(2) -0.003(2)
O30 0.028(2) 0.039(3) 0.074(4) -0.001(3) -0.001(2) -0.005(2)
C64 0.032(4) 0.042(5) 0.065(6) -0.006(4) -0.001(4) -0.013(3)
C66 0.033(4) 0.048(5) 0.111(8) 0.018(5) -0.008(5) -0.001(4)
Cl1 0.0259(8) 0.0435(11) 0.0516(12) 0.0009(9) -0.0031(8) -0.0091(7)
O32 0.029(2) 0.049(3) 0.059(4) -0.009(3) -0.004(2) -0.011(2)
O33 0.056(4) 0.094(5) 0.047(4) -0.003(3) 0.005(3) -0.003(3)
O34 0.046(3) 0.073(4) 0.071(4) 0.002(3) -0.031(3) 0.001(3)
O35 0.041(3) 0.055(4) 0.122(6) -0.003(4) 0.007(3) -0.020(3)
Cl2 0.0637(14) 0.0651(16) 0.0617(16) -0.0046(13) 0.0155(11) -0.0119(12)
O36 0.164(9) 0.163(10) 0.131(8) -0.058(7) 0.051(7) -0.118(8)
O37 0.168(11) 0.183(12) 0.167(11) 0.054(9) 0.042(9) 0.083(9)
O38 0.083(5) 0.109(6) 0.054(4) 0.001(4) -0.005(3) -0.040(4)
O39 0.129(7) 0.104(7) 0.087(6) -0.025(5) 0.035(5) -0.049(5)
Cl3 0.0411(10) 0.0667(15) 0.0454(13) 0.0068(11) 0.0047(9) 0.0109(9)
O40 0.073(4) 0.085(5) 0.069(5) -0.003(4) -0.031(4) 0.002(4)
O41 0.168(10) 0.139(9) 0.216(12) -0.076(9) -0.124(9) 0.087(8)
O42 0.120(8) 0.39(2) 0.134(9) 0.140(11) -0.044(7) -0.146(11)
O43 0.055(4) 0.250(12) 0.107(7) -0.108(8) -0.012(4) 0.006(6)
O16 0.045(3) 0.040(3) 0.049(3) -0.002(3) -0.001(2) -0.001(2)
O22 0.081(4) 0.071(5) 0.052(4) -0.012(4) 0.003(3) -0.032(4)
O31 0.040(3) 0.058(4) 0.175(8) -0.048(5) 0.016(4) -0.020(3)
O45 0.080(5) 0.072(5) 0.105(6) -0.036(4) 0.002(4) 0.000(4)
O44 0.271(16) 0.143(10) 0.123(9) -0.010(8) -0.077(10) -0.007(10)

loop_
_atom_type_symbol
_atom_type_description
_atom_type_scat_dispersion_real
_atom_type_scat_dispersion_imag
_atom_type_scat_source
C C 0.0033 0.0016 'International Tables Vol C Tables 4.2.6.8 and 6.1.1.4'
H H 0.0000 0.0000 'International Tables Vol C Tables 4.2.6.8 and 6.1.1.4'
N N 0.0061 0.0033 'International Tables Vol C Tables 4.2.6.8 and 6.1.1.4'
O O 0.0106 0.0060 'International Tables Vol C Tables 4.2.6.8 and 6.1.1.4'
Cl Cl 0.1484 0.1585 'International Tables Vol C Tables 4.2.6.8 and 6.1.1.4'
Cu Cu 0.3201 1.2651 'International Tables Vol C Tables 4.2.6.8 and 6.1.1.4'

loop_
_geom_angle_atom_site_label_1
_geom_angle_atom_site_label_2
_geom_angle_atom_site_label_3
_geom_angle
O5 Cu1 O2 96.08(19)
O5 Cu1 N1 92.7(2)
O2 Cu1 N1 167.6(2)
O5 Cu1 O1 174.3(2)
O2 Cu1 O1 78.43(18)
N1 Cu1 O1 92.5(2)
O5 Cu1 O13 91.85(19)
O2 Cu1 O13 89.83(18)
N1 Cu1 O13 98.7(2)
O1 Cu1 O13 89.49(17)
O5 Cu1 Cu2 135.28(16)
O2 Cu1 Cu2 39.51(12)
N1 Cu1 Cu2 131.95(16)
O1 Cu1 Cu2 39.41(14)
O13 Cu1 Cu2 84.75(12)
O7 Cu2 N2 95.5(2)
O7 Cu2 O1 171.54(18)
N2 Cu2 O1 92.2(2)
O7 Cu2 O2 93.53(19)
N2 Cu2 O2 166.6(3)
O1 Cu2 O2 78.27(18)
O7 Cu2 O14 89.2(2)
N2 Cu2 O14 97.9(2)
O1 Cu2 O14 93.1(2)
O2 Cu2 O14 92.07(19)
O7 Cu2 Cu1 132.16(15)
N2 Cu2 Cu1 132.1(2)
O1 Cu2 Cu1 39.90(12)
O2 Cu2 Cu1 38.86(13)
O14 Cu2 Cu1 88.55(14)
O4 Cu3 N4 169.3(2)
O4 Cu3 O3 78.53(18)
N4 Cu3 O3 93.7(2)
O4 Cu3 O15 90.20(18)
N4 Cu3 O15 98.4(2)
O3 Cu3 O15 166.4(2)
O4 Cu3 Cu4 39.15(12)
N4 Cu3 Cu4 133.22(18)
O3 Cu3 Cu4 39.55(13)
O15 Cu3 Cu4 128.31(14)
N3 Cu4 O4 168.1(2)
N3 Cu4 O11 96.1(2)
O4 Cu4 O11 92.53(18)
N3 Cu4 O3 93.2(2)
O4 Cu4 O3 77.72(18)
O11 Cu4 O3 169.94(19)
N3 Cu4 O16 94.7(2)
O4 Cu4 O16 92.96(19)
O11 Cu4 O16 92.88(19)
O3 Cu4 O16 90.12(19)
N3 Cu4 Cu5 134.22(18)
O4 Cu4 Cu5 39.93(13)
O11 Cu4 Cu5 79.71(14)
O3 Cu4 Cu5 91.07(13)
O16 Cu4 Cu5 130.89(13)
N3 Cu4 Cu3 132.12(18)
O4 Cu4 Cu3 38.87(12)
O11 Cu4 Cu3 131.37(14)
O3 Cu4 Cu3 39.02(13)
O16 Cu4 Cu3 89.19(14)
Cu5 Cu4 Cu3 63.21(3)
O2 Cu5 O4 173.21(18)
O2 Cu5 O12 87.31(19)
O4 Cu5 O12 90.46(18)
O2 Cu5 O9 96.06(19)
O4 Cu5 O9 86.26(18)
O12 Cu5 O9 176.56(18)
O2 Cu5 O6 94.03(17)
O4 Cu5 O6 92.46(17)
O12 Cu5 O6 91.91(19)
O9 Cu5 O6 87.19(19)
O2 Cu5 Cu4 145.28(13)
O4 Cu5 Cu4 39.92(13)
O12 Cu5 Cu4 78.83(13)
O9 Cu5 Cu4 97.95(13)
O6 Cu5 Cu4 55.31(12)
C1 O1 Cu2 129.2(4)
C1 O1 Cu1 128.4(4)
Cu2 O1 Cu1 100.7(2)
Cu5 O2 Cu1 108.0(2)
Cu5 O2 Cu2 113.4(2)
Cu1 O2 Cu2 101.6(2)
Cu5 O2 H2 111.1
Cu1 O2 H2 111.1
Cu2 O2 H2 111.1
O1 C1 C2 121.1(7)
O1 C1 C6 121.4(6)
C2 C1 C6 117.5(6)
C1 C2 C3 120.1(7)
C1 C2 C11 123.5(7)
C3 C2 C11 116.4(7)
C4 C3 C2 122.2(7)
C4 C3 H3 118.9
C2 C3 H3 118.9
C5 C4 C3 117.8(7)
C5 C4 C7 121.4(8)
C3 C4 C7 120.9(7)
C4 C5 C6 122.0(8)
C4 C5 H5 119.0
C6 C5 H5 119.0
C1 C6 C5 120.3(7)
C1 C6 C8 124.4(6)
C5 C6 C8 115.2(7)
C4 C7 H7A 109.5
C4 C7 H7B 109.5
H7A C7 H7B 109.5
C4 C7 H7C 109.5
H7A C7 H7C 109.5
H7B C7 H7C 109.5
N1 C8 C6 127.9(7)
N1 C8 H8 116.0
C6 C8 H8 116.0
C8 N1 C9 115.6(6)
C8 N1 Cu1 124.0(5)
C9 N1 Cu1 120.4(5)
N1 C9 C10 111.4(7)
N1 C9 H9A 109.3
C10 C9 H9A 109.3
N1 C9 H9B 109.3
C10 C9 H9B 109.3
H9A C9 H9B 108.0
C15 C10 C9 122.4(13)
C15 C10 H10 118.8
C9 C10 H10 118.8
C11 N2 C12 114.7(7)
C11 N2 Cu2 124.3(5)
C12 N2 Cu2 121.0(5)
N2 C11 C2 128.5(7)
N2 C11 H11 115.8
C2 C11 H11 115.8
C13 C12 N2 111.2(8)
C13 C12 H12A 109.4
N2 C12 H12A 109.4
C13 C12 H12B 109.4
N2 C12 H12B 109.4
H12A C12 H12B 108.0
C14 C13 C12 128.2(13)
C14 C13 H13 115.9
C12 C13 H13 115.9
C13 C14 H14A 120.0
C13 C14 H14B 120.0
H14A C14 H14B 120.0
C10 C15 H15A 120.0
C10 C15 H15B 120.0
H15A C15 H15B 120.0
C16 O3 Cu3 127.0(5)
C16 O3 Cu4 127.2(5)
Cu3 O3 Cu4 101.43(19)
Cu3 O4 Cu4 101.99(18)
Cu3 O4 Cu5 108.3(2)
Cu4 O4 Cu5 100.2(2)
Cu3 O4 H4 114.9
Cu4 O4 H4 114.9
Cu5 O4 H4 114.9
O3 C16 C21 120.5(7)
O3 C16 C17 120.0(7)
C21 C16 C17 119.4(6)
C16 C17 C23 125.6(7)
C16 C17 C18 117.1(7)
C23 C17 C18 117.3(7)
C19 C18 C17 124.3(8)
C19 C18 H18A 117.8
C17 C18 H18A 117.8
C18 C19 C20 117.4(7)
C18 C19 C22 121.5(9)
C20 C19 C22 121.1(9)
C19 C20 C21 121.9(8)
C19 C20 H20A 119.1
C21 C20 H20A 119.1
C16 C21 C20 119.8(8)
C16 C21 C24 124.7(7)
C20 C21 C24 115.6(7)
C19 C22 H22A 109.5
C19 C22 H22B 109.5
H22A C22 H22B 109.5
C19 C22 H22C 109.5
H22A C22 H22C 109.5
H22B C22 H22C 109.5
N3 C23 C17 128.4(7)
N3 C23 H23 115.8
C17 C23 H23 115.8
N4 C24 C21 128.9(7)
N4 C24 H24 115.6
C21 C24 H24 115.6
C24 N4 C25 117.4(7)
C24 N4 Cu3 122.2(5)
C25 N4 Cu3 120.4(5)
C26B C25 N4 124.5(14)
C26A C25 N4 116.7(13)
C26A C25 H25A 108.1
N4 C25 H25A 108.1
C26A C25 H25B 108.1
N4 C25 H25B 108.1
H25A C25 H25B 107.3
C25 C26A C74 123(2)
C25 C26A H26A 118.6
C74 C26A H26A 118.6
C74 C26B C25 146(4)
C74 C26B H26B 107.2
C25 C26B H26B 107.2
C26A C74 H74A 120.0
C26A C74 H74B 120.0
H74A C74 H74B 120.0
C23 N3 C27 116.6(6)
C23 N3 Cu4 122.8(5)
C27 N3 Cu4 120.4(5)
N3 C27 C75 111.4(7)
N3 C27 H27A 109.4
C75 C27 H27A 109.4
N3 C27 H27B 109.4
C75 C27 H27B 109.4
H27A C27 H27B 108.0
C76 C75 C27 124.6(10)
C76 C75 H75 117.7
C27 C75 H75 117.7
C75 C76 H76A 120.0
C75 C76 H76B 120.0
H76A C76 H76B 120.0
C57 O5 Cu1 129.8(5)
O6 C57 O5 125.8(6)
O6 C57 C71 119.3(6)
O5 C57 C71 114.9(6)
C57 O6 Cu5 127.2(4)
C57 C71 H71A 109.5
C57 C71 H71B 109.5
H71A C71 H71B 109.5
C57 C71 H71C 109.5
H71A C71 H71C 109.5
H71B C71 H71C 109.5
C63 O7 Cu2 122.2(5)
O8 C63 O7 123.7(7)
O8 C63 C73 120.5(7)
O7 C63 C73 115.9(7)
C63 C73 H73A 109.5
C63 C73 H73B 109.5
H73A C73 H73B 109.5
C63 C73 H73C 109.5
H73A C73 H73C 109.5
H73B C73 H73C 109.5
C58 O9 Cu5 124.9(5)
O10 C58 O9 124.1(7)
O10 C58 C72 119.8(8)
O9 C58 C72 116.1(7)
C58 C72 H72A 109.5
C58 C72 H72B 109.5
H72A C72 H72B 109.5
C58 C72 H72C 109.5
H72A C72 H72C 109.5
H72B C72 H72C 109.5
C69 O11 Cu4 126.1(5)
C69 O12 Cu5 127.4(4)
O12 C69 O11 127.9(7)
O12 C69 C70 117.2(6)
O11 C69 C70 114.9(7)
C69 C70 H70A 109.5
C69 C70 H70B 109.5
H70A C70 H70B 109.5
C69 C70 H70C 109.5
H70A C70 H70C 109.5
H70B C70 H70C 109.5
Cu1 O13 H131 120.0
Cu1 O13 H132 120.0
H131 O13 H132 120.0
Cu2 O14 H14C 120.0
Cu2 O14 H14D 120.0
H14C O14 H14D 120.0
Cu3 O15 H15C 120.0
Cu3 O15 H15D 120.0
H15C O15 H15D 120.0
O17 Cu6 N5 93.7(3)
O17 Cu6 O18 78.79(19)
N5 Cu6 O18 170.3(3)
O17 Cu6 O21 166.7(2)
N5 Cu6 O21 97.7(3)
O18 Cu6 O21 90.6(2)
O17 Cu6 Cu7 39.84(14)
N5 Cu6 Cu7 133.5(2)
O18 Cu6 Cu7 39.66(14)
O21 Cu6 Cu7 128.13(15)
N6 Cu7 O18 166.4(3)
N6 Cu7 O25 97.9(3)
O18 Cu7 O25 92.11(19)
N6 Cu7 O17 92.7(3)
O18 Cu7 O17 78.0(2)
O25 Cu7 O17 168.7(2)
N6 Cu7 Cu6 131.9(2)
O18 Cu7 Cu6 39.53(13)
O25 Cu7 Cu6 130.10(14)
O17 Cu7 Cu6 39.21(15)
O27 Cu8 O19 166.7(2)
O27 Cu8 O20 92.0(2)
O19 Cu8 O20 77.65(19)
O27 Cu8 N7 97.9(2)
O19 Cu8 N7 92.5(2)
O20 Cu8 N7 170.1(2)
O27 Cu8 Cu9 128.81(16)
O19 Cu8 Cu9 39.42(13)
O20 Cu8 Cu9 38.82(14)
N7 Cu8 Cu9 131.46(19)
N8 Cu9 O20 169.0(2)
N8 Cu9 O29 95.7(2)
O20 Cu9 O29 93.2(2)
N8 Cu9 O19 92.5(2)
O20 Cu9 O19 77.99(19)
O29 Cu9 O19 169.8(2)
N8 Cu9 O31 97.3(3)
O20 Cu9 O31 88.5(3)
O29 Cu9 O31 93.8(2)
O19 Cu9 O31 91.3(2)
N8 Cu9 Cu10 138.11(19)
O20 Cu9 Cu10 38.40(13)
O29 Cu9 Cu10 78.46(15)
O19 Cu9 Cu10 91.34(14)
O31 Cu9 Cu10 124.3(2)
N8 Cu9 Cu8 131.67(17)
O20 Cu9 Cu8 39.32(13)
O29 Cu9 Cu8 132.47(16)
O19 Cu9 Cu8 39.28(14)
O31 Cu9 Cu8 84.5(2)
Cu10 Cu9 Cu8 64.39(3)
O20 Cu10 O30 91.2(2)
O20 Cu10 O18 178.1(2)
O30 Cu10 O18 87.6(2)
O20 Cu10 O24 84.77(19)
O30 Cu10 O24 172.0(2)
O18 Cu10 O24 96.16(19)
O20 Cu10 O22 96.1(2)
O30 Cu10 O22 89.6(2)
O18 Cu10 O22 85.4(2)
O24 Cu10 O22 97.8(2)
O20 Cu10 Cu9 38.74(15)
O30 Cu10 Cu9 78.05(15)
O18 Cu10 Cu9 139.45(14)
O24 Cu10 Cu9 94.56(13)
O22 Cu10 Cu9 131.47(16)
C45 O17 Cu6 130.4(5)
C45 O17 Cu7 128.7(5)
Cu6 O17 Cu7 100.9(2)
O17 C45 C44 121.4(7)
O17 C45 C46 118.8(8)
C44 C45 C46 119.8(7)
C45 C44 C43 119.1(8)
C45 C44 C55 124.6(7)
C43 C44 C55 116.3(8)
C42 C43 C44 123.3(9)
C42 C43 H43 118.4
C44 C43 H43 118.4
C43 C42 C47 116.6(8)
C43 C42 C48 122.3(10)
C47 C42 C48 121.1(9)
C42 C48 H48A 109.5
C42 C48 H48B 109.5
H48A C48 H48B 109.5
C42 C48 H48C 109.5
H48A C48 H48C 109.5
H48B C48 H48C 109.5
C42 C47 C46 123.5(8)
C42 C47 H47 118.3
C46 C47 H47 118.3
C47 C46 C45 117.7(9)
C47 C46 C49 117.3(8)
C45 C46 C49 125.0(8)
N5 C49 C46 129.3(8)
N5 C49 H49 115.3
C46 C49 H49 115.3
C49 N5 C50 117.8(7)
C49 N5 Cu6 122.5(6)
C50 N5 Cu6 119.7(5)
N5 C50 C51 112.3(8)
N5 C50 H50A 109.1
C51 C50 H50A 109.1
N5 C50 H50B 109.1
C51 C50 H50B 109.1
H50A C50 H50B 107.9
C52A C51 C50 126.3(17)
C52B C51 C50 137(2)
C52A C51 H51 116.8
C50 C51 H51 116.8
C51 C52A H52A 120.0
C51 C52A H52B 120.0
H52A C52A H52B 120.0
C51 C52B H52C 120.0
C51 C52B H52D 120.0
H52C C52B H52D 120.0
C55 N6 C53 117.0(8)
C55 N6 Cu7 123.5(6)
C53 N6 Cu7 119.1(6)
C54 C53 N6 108.7(12)
C54 C53 H53A 110.0
N6 C53 H53A 110.0
C54 C53 H53B 110.0
N6 C53 H53B 110.0
H53A C53 H53B 108.3
C53 C54 C84 123.4(16)
C53 C54 H54 118.3
C84 C54 H54 118.3
N6 C55 C44 129.0(8)
N6 C55 H55 115.5
C44 C55 H55 115.5
C54 C84 H84A 120.0
C54 C84 H84B 120.0
H84A C84 H84B 120.0
Cu6 O18 Cu7 100.8(2)
Cu6 O18 Cu10 108.2(2)
Cu7 O18 Cu10 110.0(2)
Cu6 O18 H18 112.4
Cu7 O18 H18 112.4
Cu10 O18 H18 112.4
C68 O21 Cu6 110.5(5)
O22 C68 O21 120.8(8)
O22 C68 C77 123.1(9)
O21 C68 C77 116.1(9)
C68 C77 H77A 109.5
C68 C77 H77B 109.5
H77A C77 H77B 109.5
C68 C77 H77C 109.5
H77A C77 H77C 109.5
H77B C77 H77C 109.5
C30 O19 Cu8 129.2(4)
C30 O19 Cu9 129.4(5)
Cu8 O19 Cu9 101.3(2)
O19 C30 C31 121.1(6)
O19 C30 C35 121.2(7)
C31 C30 C35 117.5(6)
C30 C31 C32 119.9(7)
C30 C31 C37 124.3(7)
C32 C31 C37 115.7(7)
C33 C32 C31 122.7(8)
C33 C32 H32 118.7
C31 C32 H32 118.7
C34 C33 C32 116.9(8)
C34 C33 C36 121.9(8)
C32 C33 C36 121.3(8)
C33 C34 C35 123.6(7)
C33 C34 H34 118.2
C35 C34 H34 118.2
C34 C35 C30 119.3(7)
C34 C35 C38 117.1(7)
C30 C35 C38 123.4(7)
C33 C36 H36A 109.5
C33 C36 H36B 109.5
H36A C36 H36B 109.5
C33 C36 H36C 109.5
H36A C36 H36C 109.5
H36B C36 H36C 109.5
N8 C37 C31 127.5(8)
N8 C37 H37 116.3
C31 C37 H37 116.3
C37 N8 C81 115.2(7)
C37 N8 Cu9 124.8(5)
C81 N8 Cu9 120.0(5)
C41 C81 N8 109.1(8)
C41 C81 H81A 109.9
N8 C81 H81A 109.9
C41 C81 H81B 109.9
N8 C81 H81B 109.9
H81A C81 H81B 108.3
C41 C82 H82A 120.0
C41 C82 H82B 120.0
H82A C82 H82B 120.0
C82 C41 C81 121.3(14)
C82 C41 H41 119.3
C81 C41 H41 119.3
Cu10 O20 Cu9 102.9(2)
Cu10 O20 Cu8 112.1(2)
Cu9 O20 Cu8 101.9(2)
Cu10 O20 H20 113.0
Cu9 O20 H20 113.0
Cu8 O20 H20 113.0
C38 N7 C39 117.1(6)
C38 N7 Cu8 123.4(5)
C39 N7 Cu8 119.4(5)
N7 C38 C35 129.3(6)
N7 C38 H38 115.4
C35 C38 H38 115.4
C40 C39 N7 111.2(7)
C40 C39 H39A 109.4
N7 C39 H39A 109.4
C40 C39 H39B 109.4
N7 C39 H39B 109.4
H39A C39 H39B 108.0
C79 C40 C39 123.0(9)
C79 C40 H40 118.5
C39 C40 H40 118.5
C40 C79 H79A 120.0
C40 C79 H79B 120.0
H79A C79 H79B 120.0
C60 O24 Cu10 128.1(4)
O23 C60 O24 123.9(6)
O23 C60 C61 119.8(6)
O24 C60 C61 116.3(6)
C60 C61 H61A 109.5
C60 C61 H61B 109.5
H61A C61 H61B 109.5
C60 C61 H61C 109.5
H61A C61 H61C 109.5
H61B C61 H61C 109.5
C62 O25 Cu7 111.0(5)
O26 C62 O25 122.1(7)
O26 C62 C78 121.3(7)
O25 C62 C78 116.7(7)
C62 C78 H78A 109.5
C62 C78 H78B 109.5
H78A C78 H78B 109.5
C62 C78 H78C 109.5
H78A C78 H78C 109.5
H78B C78 H78C 109.5
C59 O27 Cu8 105.7(5)
O28 C59 O27 121.8(8)
O28 C59 C67 120.9(8)
O27 C59 C67 117.3(7)
C59 C67 H67A 109.5
C59 C67 H67B 109.5
H67A C67 H67B 109.5
C59 C67 H67C 109.5
H67A C67 H67C 109.5
H67B C67 H67C 109.5
C64 O29 Cu9 128.6(5)
C64 O30 Cu10 128.5(5)
O30 C64 O29 126.3(7)
O30 C64 C66 117.6(6)
O29 C64 C66 116.1(7)
C64 C66 H66A 109.5
C64 C66 H66B 109.5
H66A C66 H66B 109.5
C64 C66 H66C 109.5
H66A C66 H66C 109.5
H66B C66 H66C 109.5
O34 Cl1 O35 110.6(4)
O34 Cl1 O33 109.5(4)
O35 Cl1 O33 109.5(4)
O34 Cl1 O32 110.3(3)
O35 Cl1 O32 108.9(3)
O33 Cl1 O32 108.1(3)
O37 Cl2 O39 108.7(8)
O37 Cl2 O36 112.0(8)
O39 Cl2 O36 105.9(5)
O37 Cl2 O38 107.7(6)
O39 Cl2 O38 110.5(5)
O36 Cl2 O38 112.1(6)
O42 Cl3 O43 117.6(9)
O42 Cl3 O40 111.1(5)
O43 Cl3 O40 112.5(4)
O42 Cl3 O41 107.9(10)
O43 Cl3 O41 100.7(7)
O40 Cl3 O41 105.7(6)
Cu4 O16 H16A 120.0
Cu4 O16 H16B 120.0
H16A O16 H16B 120.0
C68 O22 Cu10 113.1(5)
Cu9 O31 H31A 120.0
Cu9 O31 H31B 120.0
H31A O31 H31B 120.0
C92 O45 H45 109.5
O45 C92 C93 128(2)
O45 C92 H92A 105.3
C93 C92 H92A 105.3
O45 C92 H92B 105.3
C93 C92 H92B 105.3
H92A C92 H92B 106.0
C92 C93 H93A 109.5
C92 C93 H93B 109.5
H93A C93 H93B 109.5
C92 C93 H93C 109.5
H93A C93 H93C 109.5
H93B C93 H93C 109.5
C90 O44 H44 109.5
O44 C90 C91 105.8(19)
O44 C90 H90A 110.6
C91 C90 H90A 110.6
O44 C90 H90B 110.6
C91 C90 H90B 110.6
H90A C90 H90B 108.7
C90 C91 H91A 106(3)
C90 C91 H91B 113(3)
H91A C91 H91B 102(3)
C90 C91 H91C 116(3)
H91A C91 H91C 105(3)
H91B C91 H91C 113(3)

loop_
_geom_bond_atom_site_label_1
_geom_bond_atom_site_label_2
_geom_bond_distance
Cu1 O5 1.932(4)
Cu1 O2 1.950(5)
Cu1 N1 1.962(6)
Cu1 O1 1.987(4)
Cu1 O13 2.383(5)
Cu1 Cu2 3.0442(12)
Cu2 O7 1.940(5)
Cu2 N2 1.956(6)
Cu2 O1 1.967(5)
Cu2 O2 1.977(4)
Cu2 O14 2.267(5)
Cu3 O4 1.950(4)
Cu3 N4 1.951(6)
Cu3 O3 1.952(4)
Cu3 O15 1.979(5)
Cu3 Cu4 3.0396(13)
Cu4 N3 1.950(6)
Cu4 O4 1.962(4)
Cu4 O11 1.974(5)
Cu4 O3 1.975(5)
Cu4 O16 2.294(5)
Cu4 Cu5 3.0090(11)
Cu5 O2 1.950(4)
Cu5 O4 1.962(4)
Cu5 O12 1.981(5)
Cu5 O9 2.009(5)
Cu5 O6 2.272(5)
O1 C1 1.319(8)
O2 H2 0.9800
C1 C2 1.412(9)
C1 C6 1.413(10)
C2 C3 1.416(10)
C2 C11 1.459(11)
C3 C4 1.384(12)
C3 H3 0.9300
C4 C5 1.380(10)
C4 C7 1.510(11)
C5 C6 1.416(10)
C5 H5 0.9300
C6 C8 1.458(10)
C7 H7A 0.9600
C7 H7B 0.9600
C7 H7C 0.9600
C8 N1 1.291(9)
C8 H8 0.9300
N1 C9 1.464(9)
C9 C10 1.481(12)
C9 H9A 0.9700
C9 H9B 0.9700
C10 C15 1.322(15)
C10 H10 0.9300
N2 C11 1.268(10)
N2 C12 1.493(10)
C11 H11 0.9300
C12 C13 1.490(14)
C12 H12A 0.9700
C12 H12B 0.9700
C13 C14 1.199(14)
C13 H13 0.9300
C14 H14A 0.9300
C14 H14B 0.9300
C15 H15A 0.9300
C15 H15B 0.9300
O3 C16 1.339(8)
O4 H4 0.9800
C16 C21 1.410(11)
C16 C17 1.413(11)
C17 C23 1.435(11)
C17 C18 1.436(10)
C18 C19 1.363(12)
C18 H18A 0.9300
C19 C20 1.382(13)
C19 C22 1.524(11)
C20 C21 1.423(10)
C20 H20A 0.9300
C21 C24 1.442(11)
C22 H22A 0.9600
C22 H22B 0.9600
C22 H22C 0.9600
C23 N3 1.288(9)
C23 H23 0.9300
C24 N4 1.281(9)
C24 H24 0.9300
N4 C25 1.471(10)
C25 C26B 1.32(3)
C25 C26A 1.37(2)
C25 H25A 0.9700
C25 H25B 0.9700
C26A C74 1.37(3)
C26A H26A 0.9300
C26B C74 1.19(3)
C26B H26B 0.9300
C74 H74A 0.9300
C74 H74B 0.9300
N3 C27 1.464(10)
C27 C75 1.494(13)
C27 H27A 0.9700
C27 H27B 0.9700
C75 C76 1.276(12)
C75 H75 0.9300
C76 H76A 0.9300
C76 H76B 0.9300
O5 C57 1.273(8)
C57 O6 1.235(8)
C57 C71 1.518(10)
C71 H71A 0.9600
C71 H71B 0.9600
C71 H71C 0.9600
O7 C63 1.281(8)
C63 O8 1.248(9)
C63 C73 1.509(11)
C73 H73A 0.9600
C73 H73B 0.9600
C73 H73C 0.9600
O9 C58 1.280(9)
C58 O10 1.233(9)
C58 C72 1.506(11)
C72 H72A 0.9600
C72 H72B 0.9600
C72 H72C 0.9600
O11 C69 1.278(8)
O12 C69 1.253(8)
C69 C70 1.527(10)
C70 H70A 0.9600
C70 H70B 0.9600
C70 H70C 0.9600
O13 H131 0.9300
O13 H132 0.9300
O14 H14C 0.9300
O14 H14D 0.9300
O15 H15C 0.9300
O15 H15D 0.9300
Cu6 O17 1.932(5)
Cu6 N5 1.935(6)
Cu6 O18 1.945(4)
Cu6 O21 1.950(5)
Cu6 Cu7 3.0007(13)
Cu7 N6 1.941(7)
Cu7 O18 1.950(5)
Cu7 O25 1.950(5)
Cu7 O17 1.958(5)
Cu8 O27 1.917(6)
Cu8 O19 1.963(5)
Cu8 O20 1.968(4)
Cu8 N7 1.972(6)
Cu8 Cu9 3.0401(13)
Cu9 N8 1.946(6)
Cu9 O20 1.947(5)
Cu9 O29 1.960(5)
Cu9 O19 1.969(4)
Cu9 O31 2.351(6)
Cu9 Cu10 3.0340(12)
Cu10 O20 1.933(5)
Cu10 O30 1.973(5)
Cu10 O18 1.980(4)
Cu10 O24 1.989(5)
Cu10 O22 2.388(6)
O17 C45 1.352(8)
C45 C44 1.382(11)
C45 C46 1.418(11)
C44 C43 1.409(10)
C44 C55 1.416(12)
C43 C42 1.374(13)
C43 H43 0.9300
C42 C47 1.375(13)
C42 C48 1.516(11)
C48 H48A 0.9600
C48 H48B 0.9600
C48 H48C 0.9600
C47 C46 1.415(11)
C47 H47 0.9300
C46 C49 1.423(13)
C49 N5 1.310(11)
C49 H49 0.9300
N5 C50 1.442(11)
C50 C51 1.517(16)
C50 H50A 0.9700
C50 H50B 0.9700
C51 C52A 1.11(2)
C51 C52B 1.16(2)
C51 H51 0.9300
C52A H52A 0.9300
C52A H52B 0.9300
C52B H52C 0.9300
C52B H52D 0.9300
N6 C55 1.308(11)
N6 C53 1.489(12)
C53 C54 1.374(17)
C53 H53A 0.9700
C53 H53B 0.9700
C54 C84 1.38(2)
C54 H54 0.9300
C55 H55 0.9300
C84 H84A 0.9300
C84 H84B 0.9300
O18 H18 0.9800
O21 C68 1.306(10)
C68 O22 1.248(11)
C68 C77 1.487(13)
C77 H77A 0.9600
C77 H77B 0.9600
C77 H77C 0.9600
O19 C30 1.323(8)
C30 C31 1.404(10)
C30 C35 1.423(10)
C31 C32 1.409(10)
C31 C37 1.462(10)
C32 C33 1.380(11)
C32 H32 0.9300
C33 C34 1.364(12)
C33 C36 1.522(12)
C34 C35 1.401(10)
C34 H34 0.9300
C35 C38 1.442(11)
C36 H36A 0.9600
C36 H36B 0.9600
C36 H36C 0.9600
C37 N8 1.284(9)
C37 H37 0.9300
N8 C81 1.471(10)
C81 C41 1.413(18)
C81 H81A 0.9700
C81 H81B 0.9700
C82 C41 1.41(2)
C82 H82A 0.9300
C82 H82B 0.9300
C41 H41 0.9300
O20 H20 0.9800
N7 C38 1.278(9)
N7 C39 1.488(10)
C38 H38 0.9300
C39 C40 1.456(12)
C39 H39A 0.9700
C39 H39B 0.9700
C40 C79 1.306(12)
C40 H40 0.9300
C79 H79A 0.9300
C79 H79B 0.9300
O23 C60 1.254(7)
O24 C60 1.271(8)
C60 C61 1.488(9)
C61 H61A 0.9600
C61 H61B 0.9600
C61 H61C 0.9600
O25 C62 1.303(8)
O26 C62 1.238(9)
C62 C78 1.500(10)
C78 H78A 0.9600
C78 H78B 0.9600
C78 H78C 0.9600
O27 C59 1.306(10)
O28 C59 1.299(10)
C59 C67 1.519(12)
C67 H67A 0.9600
C67 H67B 0.9600
C67 H67C 0.9600
O29 C64 1.254(8)
O30 C64 1.253(9)
C64 C66 1.509(10)
C66 H66A 0.9600
C66 H66B 0.9600
C66 H66C 0.9600
Cl1 O34 1.403(6)
Cl1 O35 1.411(6)
Cl1 O33 1.446(6)
Cl1 O32 1.454(5)
Cl2 O37 1.377(11)
Cl2 O39 1.382(8)
Cl2 O36 1.394(8)
Cl2 O38 1.403(7)
Cl3 O42 1.288(8)
Cl3 O43 1.350(8)
Cl3 O40 1.421(6)
Cl3 O41 1.443(10)
O16 H16A 0.9300
O16 H16B 0.9300
O31 H31A 0.9300
O31 H31B 0.9300
O45 C92 1.471(17)
O45 H45 0.8200
C92 C93 1.583(17)
C92 H92A 0.9700
C92 H92B 0.9700
C93 H93A 0.9600
C93 H93B 0.9600
C93 H93C 0.9600
O44 C90 1.472(14)
O44 H44 0.8200
C90 C91 1.593(18)
C90 H90A 0.9700
C90 H90B 0.9700
C91 H91A 1.06(4)
C91 H91B 0.97(4)
C91 H91C 0.92(4)
